data_4504199
loop_
_publ_author_name
'Montney, Matthew R.'
'Mallika Krishnan, Subhashree'
'Patel, Niral M.'
'Supkowski, Ronald M.'
'LaDuca, Robert L.'

_publ_section_title
;
 Divalent Metal Succinate/4,4&#x2018;-Dipyridylamine Extended
 Solids:&#x00A0; From Helical Chains to Diverse Three-Dimensional Networks
 Featuring Double, Quadruple, or Self-Interpenetration
;
_journal_issue 6
_journal_name_full 'Crystal Growth &amp; Design'
_journal_page_first 1145
_journal_paper_doi 10.1021/cg070008l
_journal_volume 7
_journal_year 2007
_chemical_formula_sum 'C14 H15 Cd N3 O5'
_chemical_formula_weight 417.69
_chemical_name_systematic
; 
 ? 
;
_space_group_IT_number 64
_symmetry_cell_setting orthorhombic
_symmetry_space_group_name_Hall '-C 2ac 2'
_symmetry_space_group_name_H-M 'C m c a'
_atom_sites_solution_hydrogens geom
_atom_sites_solution_primary direct
_atom_sites_solution_secondary difmap
_audit_creation_method SHELXL-97
_cell_angle_alpha 90.00
_cell_angle_beta 90.00
_cell_angle_gamma 90.00
_cell_formula_units_Z 8
_cell_length_a 12.500(3)
_cell_length_b 16.550(4)
_cell_length_c 14.409(4)
_cell_measurement_temperature 173(2)
_cell_volume 2980.9(13)
_computing_structure_refinement 'SHELXL-97 (Sheldrick, 1997)'
_computing_structure_solution 'SHELXS-97 (Sheldrick, 1990)'
_diffrn_ambient_temperature 173(2)
_diffrn_measured_fraction_theta_full 0.994
_diffrn_measured_fraction_theta_max 0.994
_diffrn_radiation_monochromator graphite
_diffrn_radiation_source 'fine-focus sealed tube'
_diffrn_radiation_type MoK\a
_diffrn_radiation_wavelength 0.71073
_diffrn_reflns_av_R_equivalents 0.0531
_diffrn_reflns_av_sigmaI/netI 0.0307
_diffrn_reflns_limit_h_max 16
_diffrn_reflns_limit_h_min -16
_diffrn_reflns_limit_k_max 21
_diffrn_reflns_limit_k_min -21
_diffrn_reflns_limit_l_max 19
_diffrn_reflns_limit_l_min -19
_diffrn_reflns_number 17677
_diffrn_reflns_theta_full 28.34
_diffrn_reflns_theta_max 28.34
_diffrn_reflns_theta_min 2.46
_exptl_absorpt_coefficient_mu 1.495
_exptl_absorpt_correction_T_max 1
_exptl_absorpt_correction_T_min 0.878
_exptl_absorpt_correction_type multi-scan
_exptl_absorpt_process_details SADABS
_exptl_crystal_colour yellow
_exptl_crystal_density_diffrn 1.861
_exptl_crystal_density_method 'not measured'
_exptl_crystal_description block
_exptl_crystal_F_000 1664
_exptl_crystal_size_max 0.16
_exptl_crystal_size_mid 0.15
_exptl_crystal_size_min 0.14
_refine_diff_density_max 0.914
_refine_diff_density_min -0.917
_refine_diff_density_rms 0.131
_refine_ls_extinction_method none
_refine_ls_goodness_of_fit_ref 1.098
_refine_ls_hydrogen_treatment mixed
_refine_ls_matrix_type full
_refine_ls_number_parameters 131
_refine_ls_number_reflns 1940
_refine_ls_number_restraints 4
_refine_ls_restrained_S_all 1.101
_refine_ls_R_factor_all 0.0500
_refine_ls_R_factor_gt 0.0289
_refine_ls_shift/su_max 0.000
_refine_ls_shift/su_mean 0.000
_refine_ls_structure_factor_coef Fsqd
_refine_ls_weighting_details 'calc w=1/[\s^2^(Fo^2^)+(0.0273P)^2^+19.5019P] where P=(Fo^2^+2Fc^2^)/3'
_refine_ls_weighting_scheme calc
_refine_ls_wR_factor_gt 0.0657
_refine_ls_wR_factor_ref 0.0777
_reflns_number_gt 1527
_reflns_number_total 1940
_reflns_threshold_expression >2sigma(I)
_cod_data_source_file cg070008lsi20070103_041402.cif
_cod_data_source_block cdsucdpa
_cod_depositor_comments
;
The following automatic conversions were performed:

'_symmetry_cell_setting' value 'Orthorhombic' changed to
'orthorhombic' according to
/home/saulius/struct/CIF-dictionaries/cif_core.dic dictionary named
'cif_core.dic' version 2.4.1 from 2010-06-29.

Automatic conversion script
Id: cif_fix_values 1715 2011-07-08 13:25:40Z adriana 
;
_cod_original_cell_volume 2980.8(14)
_cod_original_sg_symbol_H-M Cmca
_cod_database_code 4504199

loop_
_symmetry_equiv_pos_as_xyz
'x, y, z'
'-x, -y+1/2, z+1/2'
'-x, y+1/2, -z+1/2'
'x, -y, -z'
'x+1/2, y+1/2, z'
'-x+1/2, -y+1, z+1/2'
'-x+1/2, y+1, -z+1/2'
'x+1/2, -y+1/2, -z'
'-x, -y, -z'
'x, y-1/2, -z-1/2'
'x, -y-1/2, z-1/2'
'-x, y, z'
'-x+1/2, -y+1/2, -z'
'x+1/2, y, -z-1/2'
'x+1/2, -y, z-1/2'
'-x+1/2, y+1/2, z'

loop_
_atom_site_label
_atom_site_type_symbol
_atom_site_fract_x
_atom_site_fract_y
_atom_site_fract_z
_atom_site_U_iso_or_equiv
_atom_site_adp_type
_atom_site_occupancy
_atom_site_symmetry_multiplicity
_atom_site_calc_flag
_atom_site_refinement_flags
Cd1 Cd 0.5000 0.428342(19) 0.10495(2) 0.01197(10) Uani 1 2 d S
O1 O 0.5000 0.8323(2) 0.2682(3) 0.0337(10) Uani 1 2 d S
O1W O 0.7500 0.7764(5) 0.2500 0.104(2) Uani 1 2 d SD
H1W H 0.688(4) 0.806(4) 0.240(7) 0.125 Uiso 1 1 d D
O2 O 0.5000 0.7811(2) 0.4095(2) 0.0190(7) Uani 1 2 d S
O3 O 0.5000 0.5340(2) 0.2124(2) 0.0277(9) Uani 1 2 d S
O4 O 0.5000 0.5732(2) 0.0669(2) 0.0187(7) Uani 1 2 d S
N1 N 0.3187(2) 0.42105(17) 0.0799(2) 0.0168(6) Uani 1 1 d .
N2 N 0.0000 0.3596(2) 0.0252(3) 0.0178(8) Uani 1 2 d SD
H2N H 0.0000 0.315(2) -0.008(3) 0.021 Uiso 1 2 d SD
C1 C 0.2398(3) 0.4605(2) 0.1232(2) 0.0197(7) Uani 1 1 d .
H1 H 0.2595 0.5020 0.1654 0.024 Uiso 1 1 calc R
C2 C 0.1318(3) 0.4455(2) 0.1113(2) 0.0197(7) Uani 1 1 d .
H2 H 0.0796 0.4751 0.1450 0.024 Uiso 1 1 calc R
C3 C 0.1018(3) 0.3853(2) 0.0478(2) 0.0158(7) Uani 1 1 d .
C4 C 0.1844(3) 0.3453(2) 0.0005(2) 0.0186(7) Uani 1 1 d .
H4 H 0.1677 0.3047 -0.0438 0.022 Uiso 1 1 calc R
C5 C 0.2888(3) 0.3646(2) 0.0182(3) 0.0187(7) Uani 1 1 d .
H5 H 0.3431 0.3365 -0.0150 0.022 Uiso 1 1 calc R
C6 C 0.5000 0.7729(3) 0.3224(3) 0.0186(10) Uani 1 2 d S
C7 C 0.5000 0.6868(3) 0.2858(4) 0.0309(13) Uani 1 2 d SD
H7 H 0.570(2) 0.670(3) 0.304(3) 0.037 Uiso 1 1 d D
C8 C 0.5000 0.6768(3) 0.1828(4) 0.0290(13) Uani 1 2 d SD
H8 H 0.438(2) 0.702(2) 0.158(3) 0.035 Uiso 1 1 d D
C9 C 0.5000 0.5892(3) 0.1520(3) 0.0156(9) Uani 1 2 d S

loop_
_atom_site_aniso_label
_atom_site_aniso_U_11
_atom_site_aniso_U_22
_atom_site_aniso_U_33
_atom_site_aniso_U_23
_atom_site_aniso_U_13
_atom_site_aniso_U_12
Cd1 0.01223(16) 0.00951(16) 0.01417(17) -0.00035(14) 0.000 0.000
O1 0.068(3) 0.0121(18) 0.021(2) 0.0012(15) 0.000 0.000
O1W 0.084(6) 0.093(6) 0.137(7) 0.000 0.008(6) 0.000
O2 0.0273(18) 0.0157(16) 0.0141(17) -0.0030(13) 0.000 0.000
O3 0.058(3) 0.0105(17) 0.0144(17) -0.0005(14) 0.000 0.000
O4 0.0286(18) 0.0144(16) 0.0130(15) -0.0010(14) 0.000 0.000
N1 0.0141(13) 0.0167(14) 0.0195(14) -0.0005(11) 0.0009(10) -0.0011(11)
N2 0.0143(19) 0.014(2) 0.026(2) -0.0037(17) 0.000 0.000
C1 0.0201(17) 0.0207(16) 0.0183(17) -0.0045(14) -0.0004(14) -0.0012(14)
C2 0.0169(16) 0.0223(17) 0.0200(16) -0.0043(14) 0.0019(14) 0.0006(13)
C3 0.0160(15) 0.0157(16) 0.0156(16) 0.0027(13) 0.0006(13) -0.0014(13)
C4 0.0195(17) 0.0153(16) 0.0210(18) -0.0049(13) -0.0007(13) -0.0001(13)
C5 0.0149(16) 0.0177(17) 0.0237(17) -0.0022(14) 0.0047(13) 0.0004(13)
C6 0.022(2) 0.016(2) 0.018(2) -0.0021(19) 0.000 0.000
C7 0.052(4) 0.013(2) 0.027(3) -0.005(2) 0.000 0.000
C8 0.054(4) 0.010(2) 0.023(3) -0.002(2) 0.000 0.000
C9 0.017(2) 0.015(2) 0.014(2) -0.0049(17) 0.000 0.000

loop_
_atom_type_symbol
_atom_type_description
_atom_type_scat_dispersion_real
_atom_type_scat_dispersion_imag
_atom_type_scat_source
C C 0.0033 0.0016 'International Tables Vol C Tables 4.2.6.8 and 6.1.1.4'
H H 0.0000 0.0000 'International Tables Vol C Tables 4.2.6.8 and 6.1.1.4'
N N 0.0061 0.0033 'International Tables Vol C Tables 4.2.6.8 and 6.1.1.4'
O O 0.0106 0.0060 'International Tables Vol C Tables 4.2.6.8 and 6.1.1.4'
Cd Cd -0.8075 1.2024 'International Tables Vol C Tables 4.2.6.8 and 6.1.1.4'

loop_
_geom_angle_atom_site_label_1
_geom_angle_atom_site_label_2
_geom_angle_atom_site_label_3
_geom_angle
_geom_angle_site_symmetry_1
_geom_angle_site_symmetry_3
N1 Cd1 N1 160.92(14) . 12_655
N1 Cd1 O3 98.25(7) . .
N1 Cd1 O3 98.25(7) 12_655 .
N1 Cd1 O1 94.83(7) . 10_556
N1 Cd1 O1 94.83(7) 12_655 10_556
O3 Cd1 O1 89.50(13) . 10_556
N1 Cd1 O2 86.23(7) . 10_556
N1 Cd1 O2 86.23(7) 12_655 10_556
O3 Cd1 O2 143.35(11) . 10_556
O1 Cd1 O2 53.86(11) 10_556 10_556
N1 Cd1 O4 90.92(7) . .
N1 Cd1 O4 90.92(7) 12_655 .
O3 Cd1 O4 54.41(11) . .
O1 Cd1 O4 143.90(12) 10_556 .
O2 Cd1 O4 162.24(11) 10_556 .
N1 Cd1 O4 80.92(7) . 9_665
N1 Cd1 O4 80.92(7) 12_655 9_665
O3 Cd1 O4 132.12(12) . 9_665
O1 Cd1 O4 138.39(12) 10_556 9_665
O2 Cd1 O4 84.53(11) 10_556 9_665
O4 Cd1 O4 77.71(12) . 9_665
N1 Cd1 C9 95.14(7) . .
N1 Cd1 C9 95.14(7) 12_655 .
O3 Cd1 C9 27.24(13) . .
O1 Cd1 C9 116.74(13) 10_556 .
O2 Cd1 C9 170.60(12) 10_556 .
O4 Cd1 C9 27.16(13) . .
O4 Cd1 C9 104.87(13) 9_665 .
C6 O1 Cd1 92.6(3) . 10_566
C6 O2 Cd1 91.4(3) . 10_566
C9 O3 Cd1 94.8(3) . .
C9 O4 Cd1 89.3(3) . .
C9 O4 Cd1 168.4(3) . 9_665
Cd1 O4 Cd1 102.29(12) . 9_665
C1 N1 C5 116.4(3) . .
C1 N1 Cd1 128.9(2) . .
C5 N1 Cd1 114.5(2) . .
C3 N2 C3 134.3(4) . 12
N1 C1 C2 125.0(3) . .
C1 C2 C3 118.0(3) . .
N2 C3 C2 128.3(3) . .
N2 C3 C4 114.7(3) . .
C2 C3 C4 117.0(3) . .
C5 C4 C3 120.1(3) . .
N1 C5 C4 123.4(3) . .
O1 C6 O2 122.2(4) . .
O1 C6 C7 121.3(5) . .
O2 C6 C7 116.5(4) . .
C8 C7 C6 116.6(5) . .
C7 C8 C9 113.4(5) . .
O4 C9 O3 121.5(4) . .
O4 C9 C8 119.2(4) . .
O3 C9 C8 119.3(4) . .
O4 C9 Cd1 63.6(2) . .
O3 C9 Cd1 57.9(2) . .
C8 C9 Cd1 177.2(4) . .

loop_
_geom_bond_atom_site_label_1
_geom_bond_atom_site_label_2
_geom_bond_distance
_geom_bond_site_symmetry_2
Cd1 N1 2.299(3) .
Cd1 N1 2.299(3) 12_655
Cd1 O3 2.336(3) .
Cd1 O1 2.423(4) 10_556
Cd1 O2 2.445(4) 10_556
Cd1 O4 2.460(3) .
Cd1 O4 2.476(3) 9_665
Cd1 C9 2.747(5) .
O1 C6 1.255(6) .
O1 Cd1 2.423(4) 10_566
O2 C6 1.263(6) .
O2 Cd1 2.445(4) 10_566
O3 C9 1.262(6) .
O4 C9 1.254(6) .
O4 Cd1 2.476(3) 9_665
N1 C1 1.337(4) .
N1 C5 1.343(4) .
N2 C3 1.381(4) .
N2 C3 1.381(4) 12
C1 C2 1.383(5) .
C2 C3 1.403(5) .
C3 C4 1.403(5) .
C4 C5 1.368(5) .
C6 C7 1.519(7) .
C7 C8 1.493(8) .
C8 C9 1.517(7) .
